data_2213851
loop_
_publ_author_name
'Kropid\/lowska, Anna'
'Chojnacki, Jaros\/law'
'Go\/laszewska, Jolanta'
'Becker, Barbara'

_publ_section_title Chlorido(4-morpholinecarbodithioato-\k^2^<i>S</i>,<i>S</i>')(triphenylphosphine)nickel(II)
_journal_coeditor_code IM2015
_journal_issue 6
_journal_name_full 'Acta Crystallographica Section E'
_journal_page_first m1643
_journal_page_last m1643
_journal_paper_doi 10.1107/S160053680702209X
_journal_volume 63
_journal_year 2007
_chemical_formula_iupac '[Ni (C5 H8 N O S2) Cl (C18 H15 P)]'
_chemical_formula_moiety 'C23 H23 Cl1 N1 Ni1 O1 P1 S2'
_chemical_formula_sum 'C23 H23 Cl N Ni O P S2'
_chemical_formula_weight 518.67
_chemical_name_systematic
;
Chlorido(4-morpholinecarbodithioato-
\k^2^<i>S</i>,<i>S</i>')(triphenylphosphine)nickel(II)
;
_space_group_IT_number 2
_symmetry_cell_setting triclinic
_symmetry_space_group_name_Hall '-P 1'
_symmetry_space_group_name_H-M 'P -1'
_atom_sites_solution_hydrogens geom
_atom_sites_solution_primary direct
_atom_sites_solution_secondary difmap
_audit_creation_method SHELXL-97
_cell_angle_alpha 111.908(8)
_cell_angle_beta 91.044(7)
_cell_angle_gamma 110.924(8)
_cell_formula_units_Z 2
_cell_length_a 9.4814(8)
_cell_length_b 10.6009(9)
_cell_length_c 13.2430(10)
_cell_measurement_reflns_used 10672
_cell_measurement_temperature 120(2)
_cell_measurement_theta_max 32.3616
_cell_measurement_theta_min 2.1912
_cell_volume 1135.8(2)
_computing_cell_refinement 'CrysAlis RED (Oxford Diffraction, 2006)'
_computing_data_collection 'CrysAlis CCD (Oxford Diffraction, 2006)'
_computing_data_reduction 'CrysAlis RED'
_computing_molecular_graphics
;
ORTEP-3 for Windows (Farrugia, 1997) and
Mercury (Macrae <i>et al.</i>,  2006)
;
_computing_publication_material
;
WinGX (Farrugia, 1999)
;
_computing_structure_refinement 'SHELXL97 (Sheldrick, 1997)'
_computing_structure_solution 'SHELXS97 (Sheldrick, 1997)'
_diffrn_ambient_temperature 120(2)
_diffrn_detector_area_resol_mean 8.1883
_diffrn_measured_fraction_theta_full 0.995
_diffrn_measured_fraction_theta_max 0.995
_diffrn_measurement_device 'Oxford Diffraction KM-4-CCD'
_diffrn_measurement_device_type '4-axis \k geometry'
_diffrn_measurement_method '\w scans, 0.75\% width'
_diffrn_radiation_monochromator graphite
_diffrn_radiation_type MoK\a
_diffrn_radiation_wavelength 0.71073
_diffrn_reflns_av_R_equivalents 0.011
_diffrn_reflns_limit_h_max 9
_diffrn_reflns_limit_h_min -11
_diffrn_reflns_limit_k_max 13
_diffrn_reflns_limit_k_min -13
_diffrn_reflns_limit_l_max 16
_diffrn_reflns_limit_l_min -13
_diffrn_reflns_number 8344
_diffrn_reflns_theta_full 26
_diffrn_reflns_theta_max 26
_diffrn_reflns_theta_min 2.2
_exptl_absorpt_coefficient_mu 1.242
_exptl_absorpt_correction_T_max 0.843
_exptl_absorpt_correction_T_min 0.621
_exptl_absorpt_correction_type analytical
_exptl_absorpt_process_details
;
[CrysAlis RED (Oxford Diffraction, 2006); analytical numeric absorption
correction using a multifaceted crystal model (Clark & Reid, 1995)]
;
_exptl_crystal_colour crimson-violet
_exptl_crystal_density_diffrn 1.517
_exptl_crystal_density_method 'not measured'
_exptl_crystal_description prism
_exptl_crystal_F_000 536
_exptl_crystal_size_max 0.2441
_exptl_crystal_size_mid 0.161
_exptl_crystal_size_min 0.0554
_refine_diff_density_max 0.561
_refine_diff_density_min -0.369
_refine_ls_extinction_method none
_refine_ls_goodness_of_fit_ref 1.127
_refine_ls_hydrogen_treatment constr
_refine_ls_matrix_type full
_refine_ls_number_parameters 271
_refine_ls_number_reflns 4448
_refine_ls_number_restraints 0
_refine_ls_restrained_S_all 1.127
_refine_ls_R_factor_all 0.0298
_refine_ls_R_factor_gt 0.0275
_refine_ls_shift/su_max 0
_refine_ls_shift/su_mean 0
_refine_ls_structure_factor_coef Fsqd
_refine_ls_weighting_details 'calc w=1/[\s^2^(Fo^2^)+(0.0476P)^2^+0.6214P] where P=(Fo^2^+2Fc^2^)/3'
_refine_ls_weighting_scheme calc
_refine_ls_wR_factor_gt 0.0766
_refine_ls_wR_factor_ref 0.079
_reflns_number_gt 4283
_reflns_number_total 4448
_reflns_threshold_expression >2sigma(I)
_cod_data_source_file im2015.cif
_cod_data_source_block I
_cod_original_cell_volume 1135.7(2)
_cod_database_code 2213851
_cod_database_fobs_code 2213851

loop_
_symmetry_equiv_pos_as_xyz
'x, y, z'
'-x, -y, -z'

loop_
_atom_site_type_symbol
_atom_site_label
_atom_site_fract_x
_atom_site_fract_y
_atom_site_fract_z
_atom_site_U_iso_or_equiv
_atom_site_adp_type
_atom_site_calc_flag
_atom_site_refinement_flags
_atom_site_occupancy
Ni Ni1 0.71797(2) 0.33190(2) 0.119811(16) 0.01561(8) Uani d . 1
Cl Cl1 0.68831(5) 0.24822(5) 0.24958(3) 0.02355(11) Uani d . 1
S S1 0.68647(5) 0.11482(5) -0.01212(3) 0.01960(11) Uani d . 1
S S2 0.75229(5) 0.38803(5) -0.02326(3) 0.01922(11) Uani d . 1
P P1 0.70778(5) 0.53984(5) 0.23183(3) 0.01527(10) Uani d . 1
O O1 0.64896(15) 0.00309(15) -0.43865(10) 0.0268(3) Uani d . 1
N N1 0.71309(16) 0.14260(16) -0.20607(12) 0.0206(3) Uani d . 1
C C1 0.71688(18) 0.20381(19) -0.09929(14) 0.0178(3) Uani d . 1
C C2 0.7558(2) 0.2294(2) -0.27353(14) 0.0236(4) Uani d . 1
H H2A 0.8629 0.247 -0.285 0.031 Uiso calc R 1
H H2B 0.7495 0.3265 -0.2343 0.031 Uiso calc R 1
C C3 0.6494(2) 0.1474(2) -0.38444(14) 0.0246(4) Uani d . 1
H H3A 0.5442 0.1398 -0.3734 0.032 Uiso calc R 1
H H3B 0.6836 0.2031 -0.4312 0.032 Uiso calc R 1
C C4 0.6860(2) -0.0152(2) -0.26313(15) 0.0239(4) Uani d . 1
H H4A 0.6346 -0.0691 -0.2183 0.031 Uiso calc R 1
H H4B 0.7852 -0.0257 -0.2723 0.031 Uiso calc R 1
C C5 0.5861(2) -0.0805(2) -0.37556(15) 0.0275(4) Uani d . 1
H H5A 0.5764 -0.1835 -0.4164 0.036 Uiso calc R 1
H H5B 0.4823 -0.0825 -0.3655 0.036 Uiso calc R 1
C C6 0.83379(19) 0.64355(18) 0.36638(13) 0.0174(3) Uani d . 1
C C7 0.8329(2) 0.77928(19) 0.43852(14) 0.0215(3) Uani d . 1
H H7 0.7631 0.8155 0.4188 0.026 Uiso calc R 1
C C8 0.9336(2) 0.8608(2) 0.53860(15) 0.0248(4) Uani d . 1
H H8 0.9319 0.9523 0.5874 0.03 Uiso calc R 1
C C9 1.0368(2) 0.8096(2) 0.56801(15) 0.0254(4) Uani d . 1
H H9 1.1056 0.8658 0.6366 0.03 Uiso calc R 1
C C10 1.0392(2) 0.6759(2) 0.49680(15) 0.0231(4) Uani d . 1
H H10 1.1098 0.6407 0.5167 0.028 Uiso calc R 1
C C11 0.93838(19) 0.59321(19) 0.39625(14) 0.0195(3) Uani d . 1
H H11 0.9408 0.5019 0.3477 0.023 Uiso calc R 1
C C12 0.51067(19) 0.49114(18) 0.25703(14) 0.0185(3) Uani d . 1
C C13 0.4727(2) 0.5150(2) 0.36186(15) 0.0244(4) Uani d . 1
H H13 0.5516 0.5664 0.425 0.029 Uiso calc R 1
C C14 0.3195(2) 0.4639(2) 0.37452(17) 0.0300(4) Uani d . 1
H H14 0.2945 0.4804 0.4462 0.036 Uiso calc R 1
C C15 0.2038(2) 0.3891(2) 0.28266(17) 0.0283(4) Uani d . 1
H H15 0.0995 0.3535 0.2913 0.034 Uiso calc R 1
C C16 0.2406(2) 0.3662(2) 0.17825(17) 0.0297(4) Uani d . 1
H H16 0.1613 0.3164 0.1154 0.036 Uiso calc R 1
C C17 0.3933(2) 0.4161(2) 0.16519(15) 0.0252(4) Uani d . 1
H H17 0.4178 0.399 0.0933 0.03 Uiso calc R 1
C C18 0.74246(18) 0.68505(18) 0.18132(13) 0.0164(3) Uani d . 1
C C19 0.64409(19) 0.75773(19) 0.18590(14) 0.0203(3) Uani d . 1
H H19 0.5491 0.7262 0.2102 0.024 Uiso calc R 1
C C20 0.6844(2) 0.8761(2) 0.15500(16) 0.0243(4) Uani d . 1
H H20 0.6165 0.9245 0.1577 0.029 Uiso calc R 1
C C21 0.8233(2) 0.9237(2) 0.12022(15) 0.0242(4) Uani d . 1
H H21 0.8521 1.0067 0.1017 0.029 Uiso calc R 1
C C22 0.9203(2) 0.8495(2) 0.11252(15) 0.0225(4) Uani d . 1
H H22 1.0142 0.8803 0.0868 0.027 Uiso calc R 1
C C23 0.87987(19) 0.73035(19) 0.14237(14) 0.0188(3) Uani d . 1
H H23 0.9459 0.6794 0.1363 0.023 Uiso calc R 1

loop_
_atom_site_aniso_label
_atom_site_aniso_U_11
_atom_site_aniso_U_22
_atom_site_aniso_U_33
_atom_site_aniso_U_12
_atom_site_aniso_U_13
_atom_site_aniso_U_23
Ni1 0.01970(13) 0.01613(13) 0.01347(12) 0.00895(9) 0.00388(9) 0.00673(9)
Cl1 0.0342(2) 0.0194(2) 0.0179(2) 0.00850(17) 0.00356(17) 0.01034(16)
S1 0.0269(2) 0.0181(2) 0.0159(2) 0.01110(17) 0.00499(16) 0.00700(16)
S2 0.0254(2) 0.0184(2) 0.0147(2) 0.00875(17) 0.00347(16) 0.00747(16)
P1 0.0180(2) 0.0169(2) 0.0138(2) 0.00887(16) 0.00428(15) 0.00719(16)
O1 0.0284(7) 0.0323(7) 0.0155(6) 0.0111(6) 0.0052(5) 0.0059(5)
N1 0.0200(7) 0.0219(7) 0.0187(7) 0.0068(6) 0.0041(6) 0.0084(6)
C1 0.0146(7) 0.0203(8) 0.0190(8) 0.0070(6) 0.0019(6) 0.0083(7)
C2 0.0231(9) 0.0272(9) 0.0168(8) 0.0047(7) 0.0026(7) 0.0100(7)
C3 0.0241(9) 0.0315(10) 0.0161(8) 0.0101(7) 0.0033(7) 0.0082(7)
C4 0.0273(9) 0.0235(9) 0.0177(8) 0.0108(7) 0.0045(7) 0.0042(7)
C5 0.0291(9) 0.0266(9) 0.0191(9) 0.0084(8) 0.0034(7) 0.0036(7)
C6 0.0200(8) 0.0192(8) 0.0145(7) 0.0072(6) 0.0048(6) 0.0088(6)
C7 0.0257(8) 0.0220(9) 0.0195(8) 0.0115(7) 0.0067(7) 0.0091(7)
C8 0.0305(9) 0.0208(9) 0.0195(8) 0.0081(7) 0.0084(7) 0.0062(7)
C9 0.0242(9) 0.0268(9) 0.0171(8) 0.0011(7) 0.0009(7) 0.0092(7)
C10 0.0211(8) 0.0277(9) 0.0233(9) 0.0076(7) 0.0025(7) 0.0154(7)
C11 0.0211(8) 0.0201(8) 0.0192(8) 0.0077(7) 0.0053(6) 0.0104(7)
C12 0.0195(8) 0.0183(8) 0.0212(8) 0.0089(6) 0.0064(6) 0.0100(7)
C13 0.0245(9) 0.0329(10) 0.0206(9) 0.0139(8) 0.0055(7) 0.0132(7)
C14 0.0297(10) 0.0449(12) 0.0282(10) 0.0203(9) 0.0150(8) 0.0224(9)
C15 0.0216(9) 0.0340(10) 0.0397(11) 0.0135(8) 0.0115(8) 0.0230(9)
C16 0.0218(9) 0.0333(10) 0.0302(10) 0.0070(8) 0.0015(7) 0.0127(8)
C17 0.0244(9) 0.0295(9) 0.0196(8) 0.0095(7) 0.0047(7) 0.0087(7)
C18 0.0187(8) 0.0168(8) 0.0139(7) 0.0080(6) 0.0016(6) 0.0055(6)
C19 0.0192(8) 0.0212(8) 0.0221(8) 0.0094(7) 0.0039(7) 0.0089(7)
C20 0.0239(9) 0.0224(9) 0.0300(9) 0.0127(7) 0.0004(7) 0.0109(7)
C21 0.0249(9) 0.0212(8) 0.0270(9) 0.0060(7) -0.0012(7) 0.0134(7)
C22 0.0185(8) 0.0255(9) 0.0224(9) 0.0055(7) 0.0015(7) 0.0116(7)
C23 0.0178(8) 0.0217(8) 0.0183(8) 0.0091(6) 0.0022(6) 0.0085(7)

loop_
_atom_type_symbol
_atom_type_description
_atom_type_scat_dispersion_real
_atom_type_scat_dispersion_imag
_atom_type_scat_source
C C 0.0033 0.0016 'International Tables Vol C Tables 4.2.6.8 and 6.1.1.4'
H H 0 0 'International Tables Vol C Tables 4.2.6.8 and 6.1.1.4'
N N 0.0061 0.0033 'International Tables Vol C Tables 4.2.6.8 and 6.1.1.4'
O O 0.0106 0.006 'International Tables Vol C Tables 4.2.6.8 and 6.1.1.4'
S S 0.1246 0.1234 'International Tables Vol C Tables 4.2.6.8 and 6.1.1.4'
P P 0.1023 0.0942 'International Tables Vol C Tables 4.2.6.8 and 6.1.1.4'
Cl Cl 0.1484 0.1585 'International Tables Vol C Tables 4.2.6.8 and 6.1.1.4'
Ni Ni 0.3393 1.1124 'International Tables Vol C Tables 4.2.6.8 and 6.1.1.4'

loop_
_geom_angle_atom_site_label_1
_geom_angle_atom_site_label_2
_geom_angle_atom_site_label_3
_geom_angle
S2 Ni1 P1 96.597(18)
S2 Ni1 Cl1 172.162(18)
P1 Ni1 Cl1 91.198(18)
S2 Ni1 S1 78.878(18)
P1 Ni1 S1 168.831(19)
Cl1 Ni1 S1 93.595(18)
C1 S1 Ni1 85.84(6)
C1 S2 Ni1 86.54(6)
C12 P1 C6 107.31(8)
C12 P1 C18 105.46(7)
C6 P1 C18 101.02(7)
C12 P1 Ni1 105.29(6)
C6 P1 Ni1 119.15(6)
C18 P1 Ni1 117.59(5)
C5 O1 C3 109.06(13)
C1 N1 C2 122.46(15)
C1 N1 C4 121.45(15)
C2 N1 C4 115.58(14)
N1 C1 S1 125.79(14)
N1 C1 S2 125.49(13)
S1 C1 S2 108.72(10)
N1 C2 C3 110.18(14)
N1 C2 H2A 109.6
C3 C2 H2A 109.6
N1 C2 H2B 109.6
C3 C2 H2B 109.6
H2A C2 H2B 108.1
O1 C3 C2 110.34(15)
O1 C3 H3A 109.6
C2 C3 H3A 109.6
O1 C3 H3B 109.6
C2 C3 H3B 109.6
H3A C3 H3B 108.1
N1 C4 C5 109.61(15)
N1 C4 H4A 109.7
C5 C4 H4A 109.7
N1 C4 H4B 109.7
C5 C4 H4B 109.7
H4A C4 H4B 108.2
O1 C5 C4 111.48(15)
O1 C5 H5A 109.3
C4 C5 H5A 109.3
O1 C5 H5B 109.3
C4 C5 H5B 109.3
H5A C5 H5B 108
C11 C6 C7 119.04(16)
C11 C6 P1 120.51(13)
C7 C6 P1 120.35(13)
C8 C7 C6 120.13(16)
C8 C7 H7 119.9
C6 C7 H7 119.9
C7 C8 C9 120.50(17)
C7 C8 H8 119.8
C9 C8 H8 119.8
C10 C9 C8 119.73(17)
C10 C9 H9 120.1
C8 C9 H9 120.1
C9 C10 C11 120.21(16)
C9 C10 H10 119.9
C11 C10 H10 119.9
C10 C11 C6 120.40(16)
C10 C11 H11 119.8
C6 C11 H11 119.8
C13 C12 C17 119.06(16)
C13 C12 P1 123.20(14)
C17 C12 P1 117.55(13)
C12 C13 C14 120.36(18)
C12 C13 H13 119.8
C14 C13 H13 119.8
C15 C14 C13 120.13(17)
C15 C14 H14 119.9
C13 C14 H14 119.9
C16 C15 C14 119.83(17)
C16 C15 H15 120.1
C14 C15 H15 120.1
C15 C16 C17 120.21(18)
C15 C16 H16 119.9
C17 C16 H16 119.9
C16 C17 C12 120.40(17)
C16 C17 H17 119.8
C12 C17 H17 119.8
C19 C18 C23 119.05(15)
C19 C18 P1 123.48(13)
C23 C18 P1 117.36(12)
C20 C19 C18 120.33(16)
C20 C19 H19 119.8
C18 C19 H19 119.8
C21 C20 C19 120.26(16)
C21 C20 H20 119.9
C19 C20 H20 119.9
C20 C21 C22 119.84(16)
C20 C21 H21 120.1
C22 C21 H21 120.1
C23 C22 C21 120.07(16)
C23 C22 H22 120
C21 C22 H22 120
C22 C23 C18 120.39(15)
C22 C23 H23 119.8
C18 C23 H23 119.8

loop_
_geom_bond_atom_site_label_1
_geom_bond_atom_site_label_2
_geom_bond_distance
Ni1 S2 2.1852(5)
Ni1 P1 2.1877(5)
Ni1 Cl1 2.1900(5)
Ni1 S1 2.2197(5)
S1 C1 1.7136(17)
S2 C1 1.7298(18)
P1 C12 1.8256(17)
P1 C6 1.8258(17)
P1 C18 1.8275(17)
O1 C5 1.425(2)
O1 C3 1.426(2)
N1 C1 1.311(2)
N1 C2 1.473(2)
N1 C4 1.476(2)
C2 C3 1.516(2)
C2 H2A 0.99
C2 H2B 0.99
C3 H3A 0.99
C3 H3B 0.99
C4 C5 1.518(3)
C4 H4A 0.99
C4 H4B 0.99
C5 H5A 0.99
C5 H5B 0.99
C6 C11 1.395(2)
C6 C7 1.402(2)
C7 C8 1.387(3)
C7 H7 0.95
C8 C9 1.389(3)
C8 H8 0.95
C9 C10 1.387(3)
C9 H9 0.95
C10 C11 1.393(2)
C10 H10 0.95
C11 H11 0.95
C12 C13 1.393(2)
C12 C17 1.395(3)
C13 C14 1.395(3)
C13 H13 0.95
C14 C15 1.387(3)
C14 H14 0.95
C15 C16 1.386(3)
C15 H15 0.95
C16 C17 1.392(3)
C16 H16 0.95
C17 H17 0.95
C18 C19 1.396(2)
C18 C23 1.399(2)
C19 C20 1.391(2)
C19 H19 0.95
C20 C21 1.386(3)
C20 H20 0.95
C21 C22 1.391(3)
C21 H21 0.95
C22 C23 1.389(2)
C22 H22 0.95
C23 H23 0.95
